data_4088184
loop_
_publ_author_name
'Zhang, Yuxuan'
'Fang, Huaquan'
'Yao, Wubing'
'Leng, Xuebing'
'Huang, Zheng'

_publ_section_title
;
 Synthesis of Pincer Hydrido Ruthenium Olefin Complexes for Catalytic
 Alkane Dehydrogenation
;
_journal_issue 2
_journal_name_full Organometallics
_journal_page_first 181
_journal_paper_doi 10.1021/acs.organomet.5b00912
_journal_volume 35
_journal_year 2016
_chemical_formula_sum 'C36 H46 Cl O2 P3 Ru'
_chemical_formula_weight 740.16
_space_group_crystal_system triclinic
_space_group_IT_number 2
_space_group_name_Hall '-P 1'
_space_group_name_H-M_alt 'P -1'
_atom_sites_solution_hydrogens geom
_audit_creation_method SHELXL-2014
_cell_angle_alpha 73.4590(10)
_cell_angle_beta 85.2470(10)
_cell_angle_gamma 69.0590(10)
_cell_formula_units_Z 2
_cell_length_a 10.1857(6)
_cell_length_b 10.3180(6)
_cell_length_c 18.0400(10)
_cell_measurement_reflns_used 9030
_cell_measurement_temperature 133(2)
_cell_measurement_theta_max 30.61
_cell_measurement_theta_min 2.36
_cell_volume 1697.05(17)
_computing_cell_refinement 'Bruker SAINT'
_computing_data_collection 'Bruker APEX2'
_computing_data_reduction 'Bruker SAINT'
_computing_molecular_graphics 'Bruker SHELXTL'
_computing_publication_material 'Bruker SHELXTL'
_computing_structure_refinement 'SHELXL-2014 (Sheldrick, 2014)'
_computing_structure_solution 'SHELXS-97 (Sheldrick, 2008)'
_diffrn_ambient_temperature 133(2)
_diffrn_measured_fraction_theta_full 0.998
_diffrn_measured_fraction_theta_max 0.987
_diffrn_measurement_device_type 'Bruker APEX-II CCD'
_diffrn_measurement_method '\f and \w scans'
_diffrn_radiation_type MoK\a
_diffrn_radiation_wavelength 0.71073
_diffrn_reflns_av_R_equivalents 0.0181
_diffrn_reflns_av_unetI/netI 0.0331
_diffrn_reflns_Laue_measured_fraction_full 0.998
_diffrn_reflns_Laue_measured_fraction_max 0.987
_diffrn_reflns_limit_h_max 14
_diffrn_reflns_limit_h_min -14
_diffrn_reflns_limit_k_max 14
_diffrn_reflns_limit_k_min -14
_diffrn_reflns_limit_l_max 25
_diffrn_reflns_limit_l_min -18
_diffrn_reflns_number 17300
_diffrn_reflns_point_group_measured_fraction_full 0.998
_diffrn_reflns_point_group_measured_fraction_max 0.987
_diffrn_reflns_theta_full 25.242
_diffrn_reflns_theta_max 30.630
_diffrn_reflns_theta_min 1.178
_exptl_absorpt_coefficient_mu 0.714
_exptl_absorpt_correction_T_max 0.7461
_exptl_absorpt_correction_T_min 0.6607
_exptl_absorpt_correction_type multi-scan
_exptl_absorpt_process_details sadabs
_exptl_crystal_colour blue
_exptl_crystal_density_diffrn 1.448
_exptl_crystal_description block
_exptl_crystal_F_000 768
_exptl_crystal_size_max 0.250
_exptl_crystal_size_mid 0.150
_exptl_crystal_size_min 0.050
_refine_diff_density_max 0.675
_refine_diff_density_min -0.761
_refine_diff_density_rms 0.077
_refine_ls_extinction_method none
_refine_ls_goodness_of_fit_ref 1.021
_refine_ls_hydrogen_treatment constr
_refine_ls_matrix_type full
_refine_ls_number_parameters 396
_refine_ls_number_reflns 10342
_refine_ls_number_restraints 0
_refine_ls_restrained_S_all 1.021
_refine_ls_R_factor_all 0.0325
_refine_ls_R_factor_gt 0.0277
_refine_ls_shift/su_max 0.004
_refine_ls_shift/su_mean 0.000
_refine_ls_structure_factor_coef Fsqd
_refine_ls_weighting_details 'w=1/[\s^2^(Fo^2^)+(0.0303P)^2^+0.7946P] where P=(Fo^2^+2Fc^2^)/3'
_refine_ls_weighting_scheme calc
_refine_ls_wR_factor_gt 0.0643
_refine_ls_wR_factor_ref 0.0667
_reflns_Friedel_coverage 0.000
_reflns_number_gt 9263
_reflns_number_total 10342
_reflns_threshold_expression 'I > 2\s(I)'
_cod_data_source_file om5b00912_si_002.cif
_cod_data_source_block mo_dm14334_0m
_cod_database_code 4088184
_shelx_space_group_comment
; 
The symmetry employed for this shelxl refinement is uniquely defined 
by the following loop, which should always be used as a source of 
symmetry information in preference to the above space-group names. 
They are only intended as comments. 
;
_shelx_estimated_absorpt_t_min 0.842
_shelx_estimated_absorpt_t_max 0.965
_shelxl_version_number 2014-3

loop_
_space_group_symop_operation_xyz
'x, y, z'
'-x, -y, -z'

loop_
_atom_site_label
_atom_site_type_symbol
_atom_site_fract_x
_atom_site_fract_y
_atom_site_fract_z
_atom_site_U_iso_or_equiv
_atom_site_adp_type
_atom_site_occupancy
_atom_site_site_symmetry_order
_atom_site_calc_flag
_atom_site_refinement_flags_posn
_atom_site_refinement_flags_adp
Ru1 Ru 0.16232(2) 0.15928(2) 0.25322(2) 0.00980(3) Uani 1 1 d . .
Cl1 Cl -0.05852(4) 0.34708(4) 0.20217(2) 0.01812(8) Uani 1 1 d . .
P1 P 0.17031(4) 0.24474(4) 0.35740(2) 0.01202(7) Uani 1 1 d . .
P2 P 0.14643(4) -0.01738(4) 0.20240(2) 0.01227(7) Uani 1 1 d . .
P3 P 0.36444(4) 0.16545(4) 0.19948(2) 0.01068(7) Uani 1 1 d . .
O1 O 0.29942(12) 0.11687(12) 0.41463(6) 0.0153(2) Uani 1 1 d . .
O2 O 0.25196(11) -0.17147(12) 0.25975(7) 0.0155(2) Uani 1 1 d . .
C1 C 0.27233(15) -0.02154(16) 0.33438(9) 0.0124(3) Uani 1 1 d . .
C2 C 0.32477(16) -0.01806(16) 0.40306(9) 0.0141(3) Uani 1 1 d . .
C3 C 0.40257(18) -0.14004(18) 0.45884(9) 0.0190(3) Uani 1 1 d . .
H3 H 0.4384 -0.1323 0.5037 0.023 Uiso 1 1 calc R U
C4 C 0.42662(18) -0.27448(18) 0.44706(10) 0.0207(3) Uani 1 1 d . .
H4 H 0.4796 -0.3596 0.4845 0.025 Uiso 1 1 calc R U
C5 C 0.37419(17) -0.28571(17) 0.38134(10) 0.0177(3) Uani 1 1 d . .
H5 H 0.3894 -0.3775 0.3740 0.021 Uiso 1 1 calc R U
C6 C 0.29916(15) -0.15993(16) 0.32668(9) 0.0140(3) Uani 1 1 d . .
C7 C -0.02285(16) -0.04774(17) 0.22122(9) 0.0151(3) Uani 1 1 d . .
H7 H -0.0072 -0.1466 0.2168 0.018 Uiso 1 1 calc R U
C8 C -0.06604(18) -0.0461(2) 0.30404(10) 0.0232(3) Uani 1 1 d . .
H8A H -0.0914 0.0521 0.3089 0.035 Uiso 1 1 calc R U
H8B H 0.0126 -0.1114 0.3396 0.035 Uiso 1 1 calc R U
H8C H -0.1471 -0.0778 0.3168 0.035 Uiso 1 1 calc R U
C9 C -0.14046(17) 0.05874(19) 0.16354(10) 0.0207(3) Uani 1 1 d . .
H9A H -0.2286 0.0416 0.1793 0.031 Uiso 1 1 calc R U
H9B H -0.1164 0.0452 0.1119 0.031 Uiso 1 1 calc R U
H9C H -0.1518 0.1576 0.1625 0.031 Uiso 1 1 calc R U
C10 C 0.20305(17) -0.06093(19) 0.11002(10) 0.0195(3) Uani 1 1 d . .
H10 H 0.3073 -0.0849 0.1088 0.023 Uiso 1 1 calc R U
C11 C 0.17764(19) -0.19443(19) 0.10292(11) 0.0234(3) Uani 1 1 d . .
H11A H 0.0765 -0.1726 0.0974 0.035 Uiso 1 1 calc R U
H11B H 0.2145 -0.2742 0.1494 0.035 Uiso 1 1 calc R U
H11C H 0.2257 -0.2220 0.0574 0.035 Uiso 1 1 calc R U
C12 C 0.1427(2) 0.0685(2) 0.04008(10) 0.0300(4) Uani 1 1 d . .
H12A H 0.1883 0.0457 -0.0069 0.045 Uiso 1 1 calc R U
H12B H 0.1598 0.1522 0.0467 0.045 Uiso 1 1 calc R U
H12C H 0.0413 0.0908 0.0356 0.045 Uiso 1 1 calc R U
C13 C 0.20690(16) 0.40146(16) 0.36565(9) 0.0149(3) Uani 1 1 d . .
H13 H 0.3058 0.3864 0.3483 0.018 Uiso 1 1 calc R U
C14 C 0.11599(18) 0.54082(18) 0.30879(11) 0.0222(3) Uani 1 1 d . .
H14A H 0.0207 0.5725 0.3287 0.033 Uiso 1 1 calc R U
H14B H 0.1122 0.5233 0.2585 0.033 Uiso 1 1 calc R U
H14C H 0.1569 0.6159 0.3027 0.033 Uiso 1 1 calc R U
C15 C 0.20478(18) 0.4156(2) 0.44796(10) 0.0218(3) Uani 1 1 d . .
H15A H 0.2408 0.4918 0.4481 0.033 Uiso 1 1 calc R U
H15B H 0.2641 0.3238 0.4821 0.033 Uiso 1 1 calc R U
H15C H 0.1081 0.4401 0.4665 0.033 Uiso 1 1 calc R U
C16 C 0.01162(17) 0.23111(18) 0.41368(9) 0.0174(3) Uani 1 1 d . .
H16 H -0.0192 0.1643 0.3946 0.021 Uiso 1 1 calc R U
C17 C 0.0369(2) 0.1635(2) 0.50060(10) 0.0259(4) Uani 1 1 d . .
H17A H 0.0629 0.2271 0.5232 0.039 Uiso 1 1 calc R U
H17B H 0.1132 0.0697 0.5100 0.039 Uiso 1 1 calc R U
H17C H -0.0491 0.1503 0.5244 0.039 Uiso 1 1 calc R U
C18 C -0.11218(17) 0.37478(19) 0.39640(10) 0.0206(3) Uani 1 1 d . .
H18A H -0.1965 0.3592 0.4215 0.031 Uiso 1 1 calc R U
H18B H -0.1293 0.4133 0.3404 0.031 Uiso 1 1 calc R U
H18C H -0.0899 0.4437 0.4163 0.031 Uiso 1 1 calc R U
C19 C 0.34600(16) 0.27703(16) 0.09846(9) 0.0130(3) Uani 1 1 d . .
C20 C 0.21389(16) 0.36664(18) 0.06635(9) 0.0168(3) Uani 1 1 d . .
H20 H 0.1320 0.3626 0.0948 0.020 Uiso 1 1 calc R U
C21 C 0.20082(17) 0.46242(19) -0.00728(10) 0.0202(3) Uani 1 1 d . .
H21 H 0.1101 0.5238 -0.0284 0.024 Uiso 1 1 calc R U
C22 C 0.31913(18) 0.46860(18) -0.04978(10) 0.0193(3) Uani 1 1 d . .
H22 H 0.3100 0.5326 -0.1003 0.023 Uiso 1 1 calc R U
C23 C 0.45172(17) 0.38002(18) -0.01766(9) 0.0175(3) Uani 1 1 d . .
H23 H 0.5333 0.3838 -0.0465 0.021 Uiso 1 1 calc R U
C24 C 0.46557(16) 0.28642(17) 0.05595(9) 0.0151(3) Uani 1 1 d . .
H24 H 0.5566 0.2282 0.0778 0.018 Uiso 1 1 calc R U
C25 C 0.50310(15) -0.00564(16) 0.19491(9) 0.0134(3) Uani 1 1 d . .
C26 C 0.57261(16) -0.10737(17) 0.26240(10) 0.0163(3) Uani 1 1 d . .
H26 H 0.5488 -0.0875 0.3110 0.020 Uiso 1 1 calc R U
C27 C 0.67604(17) -0.23700(18) 0.25877(11) 0.0223(3) Uani 1 1 d . .
H27 H 0.7238 -0.3036 0.3049 0.027 Uiso 1 1 calc R U
C28 C 0.71040(18) -0.27038(19) 0.18875(12) 0.0259(4) Uani 1 1 d . .
H28 H 0.7816 -0.3588 0.1866 0.031 Uiso 1 1 calc R U
C29 C 0.63948(18) -0.17306(19) 0.12207(11) 0.0227(3) Uani 1 1 d . .
H29 H 0.6606 -0.1958 0.0740 0.027 Uiso 1 1 calc R U
C30 C 0.53731(16) -0.04194(17) 0.12492(10) 0.0166(3) Uani 1 1 d . .
H30 H 0.4901 0.0240 0.0786 0.020 Uiso 1 1 calc R U
C31 C 0.45489(15) 0.25978(16) 0.23794(9) 0.0125(3) Uani 1 1 d . .
C32 C 0.41803(16) 0.40901(17) 0.20613(9) 0.0161(3) Uani 1 1 d . .
H32 H 0.3504 0.4572 0.1650 0.019 Uiso 1 1 calc R U
C33 C 0.47868(17) 0.48787(18) 0.23367(10) 0.0179(3) Uani 1 1 d . .
H33 H 0.4521 0.5891 0.2115 0.021 Uiso 1 1 calc R U
C34 C 0.57755(17) 0.41915(19) 0.29324(10) 0.0198(3) Uani 1 1 d . .
H34 H 0.6205 0.4725 0.3115 0.024 Uiso 1 1 calc R U
C35 C 0.61384(17) 0.27153(19) 0.32623(10) 0.0199(3) Uani 1 1 d . .
H35 H 0.6811 0.2242 0.3676 0.024 Uiso 1 1 calc R U
C36 C 0.55269(16) 0.19265(17) 0.29927(9) 0.0165(3) Uani 1 1 d . .
H36 H 0.5776 0.0919 0.3228 0.020 Uiso 1 1 calc R U

loop_
_atom_site_aniso_label
_atom_site_aniso_U_11
_atom_site_aniso_U_22
_atom_site_aniso_U_33
_atom_site_aniso_U_23
_atom_site_aniso_U_13
_atom_site_aniso_U_12
Ru1 0.00977(5) 0.00945(6) 0.00971(6) -0.00221(4) -0.00065(4) -0.00294(4)
Cl1 0.01521(16) 0.01671(17) 0.01737(18) -0.00440(14) -0.00441(13) 0.00120(13)
P1 0.01346(16) 0.01131(17) 0.01151(17) -0.00354(13) -0.00036(13) -0.00411(14)
P2 0.01162(16) 0.01351(17) 0.01271(17) -0.00449(14) -0.00063(13) -0.00469(14)
P3 0.01059(15) 0.00999(16) 0.01098(17) -0.00232(13) -0.00054(12) -0.00328(13)
O1 0.0188(5) 0.0132(5) 0.0137(5) -0.0042(4) -0.0040(4) -0.0039(4)
O2 0.0169(5) 0.0124(5) 0.0177(5) -0.0055(4) -0.0046(4) -0.0034(4)
C1 0.0133(6) 0.0118(6) 0.0118(6) -0.0025(5) -0.0007(5) -0.0045(5)
C2 0.0164(7) 0.0120(7) 0.0133(7) -0.0025(5) -0.0014(5) -0.0046(5)
C3 0.0217(8) 0.0181(8) 0.0149(7) -0.0011(6) -0.0057(6) -0.0055(6)
C4 0.0222(8) 0.0148(7) 0.0194(8) 0.0020(6) -0.0067(6) -0.0036(6)
C5 0.0180(7) 0.0105(7) 0.0226(8) -0.0020(6) -0.0022(6) -0.0042(6)
C6 0.0133(6) 0.0127(7) 0.0156(7) -0.0031(5) -0.0009(5) -0.0047(5)
C7 0.0138(6) 0.0160(7) 0.0170(7) -0.0049(6) -0.0001(5) -0.0066(6)
C8 0.0202(8) 0.0336(10) 0.0183(8) -0.0069(7) 0.0036(6) -0.0132(7)
C9 0.0159(7) 0.0245(8) 0.0218(8) -0.0046(7) -0.0037(6) -0.0076(6)
C10 0.0170(7) 0.0284(9) 0.0185(8) -0.0126(7) 0.0027(6) -0.0101(6)
C11 0.0241(8) 0.0226(8) 0.0250(9) -0.0135(7) -0.0027(7) -0.0040(7)
C12 0.0511(12) 0.0350(11) 0.0149(8) -0.0069(7) 0.0033(8) -0.0287(10)
C13 0.0153(7) 0.0132(7) 0.0179(7) -0.0067(6) 0.0013(5) -0.0055(5)
C14 0.0219(8) 0.0147(7) 0.0292(9) -0.0044(6) -0.0018(7) -0.0063(6)
C15 0.0233(8) 0.0272(9) 0.0224(8) -0.0141(7) 0.0034(6) -0.0126(7)
C16 0.0200(7) 0.0201(8) 0.0148(7) -0.0054(6) 0.0025(6) -0.0103(6)
C17 0.0310(9) 0.0335(10) 0.0142(8) -0.0032(7) 0.0041(7) -0.0158(8)
C18 0.0162(7) 0.0274(9) 0.0203(8) -0.0106(7) 0.0035(6) -0.0074(6)
C19 0.0151(6) 0.0127(7) 0.0118(7) -0.0030(5) -0.0004(5) -0.0058(5)
C20 0.0153(7) 0.0190(7) 0.0151(7) -0.0023(6) -0.0006(5) -0.0064(6)
C21 0.0177(7) 0.0209(8) 0.0178(8) 0.0001(6) -0.0034(6) -0.0050(6)
C22 0.0236(8) 0.0191(8) 0.0146(7) -0.0013(6) -0.0007(6) -0.0092(6)
C23 0.0198(7) 0.0187(8) 0.0159(7) -0.0040(6) 0.0024(6) -0.0098(6)
C24 0.0154(7) 0.0151(7) 0.0146(7) -0.0032(5) 0.0004(5) -0.0058(6)
C25 0.0109(6) 0.0113(6) 0.0185(7) -0.0044(5) 0.0004(5) -0.0042(5)
C26 0.0137(6) 0.0140(7) 0.0207(8) -0.0041(6) -0.0006(6) -0.0047(6)
C27 0.0159(7) 0.0118(7) 0.0341(10) -0.0021(6) -0.0029(6) -0.0015(6)
C28 0.0186(8) 0.0147(8) 0.0444(11) -0.0126(7) 0.0065(7) -0.0034(6)
C29 0.0227(8) 0.0201(8) 0.0305(9) -0.0143(7) 0.0109(7) -0.0103(7)
C30 0.0167(7) 0.0158(7) 0.0206(8) -0.0073(6) 0.0032(6) -0.0084(6)
C31 0.0109(6) 0.0137(7) 0.0136(7) -0.0051(5) 0.0011(5) -0.0042(5)
C32 0.0176(7) 0.0156(7) 0.0160(7) -0.0045(6) -0.0015(6) -0.0064(6)
C33 0.0225(8) 0.0145(7) 0.0190(8) -0.0058(6) 0.0012(6) -0.0083(6)
C34 0.0177(7) 0.0212(8) 0.0261(9) -0.0112(7) 0.0012(6) -0.0100(6)
C35 0.0162(7) 0.0222(8) 0.0223(8) -0.0086(6) -0.0052(6) -0.0045(6)
C36 0.0163(7) 0.0143(7) 0.0185(7) -0.0053(6) -0.0028(6) -0.0033(6)

loop_
_atom_type_symbol
_atom_type_description
_atom_type_scat_dispersion_real
_atom_type_scat_dispersion_imag
_atom_type_scat_source
C C 0.0033 0.0016 'International Tables Vol C Tables 4.2.6.8 and 6.1.1.4'
H H 0.0000 0.0000 'International Tables Vol C Tables 4.2.6.8 and 6.1.1.4'
O O 0.0106 0.0060 'International Tables Vol C Tables 4.2.6.8 and 6.1.1.4'
P P 0.1023 0.0942 'International Tables Vol C Tables 4.2.6.8 and 6.1.1.4'
Cl Cl 0.1484 0.1585 'International Tables Vol C Tables 4.2.6.8 and 6.1.1.4'
Ru Ru -1.2594 0.8363 'International Tables Vol C Tables 4.2.6.8 and 6.1.1.4'

loop_
_geom_angle_atom_site_label_1
_geom_angle_atom_site_label_2
_geom_angle_atom_site_label_3
_geom_angle
C1 Ru1 P3 88.44(4)
C1 Ru1 P1 77.03(4)
P3 Ru1 P1 99.478(14)
C1 Ru1 P2 79.23(4)
P3 Ru1 P2 96.279(14)
P1 Ru1 P2 150.994(15)
C1 Ru1 Cl1 150.44(4)
P3 Ru1 Cl1 121.022(15)
P1 Ru1 Cl1 94.187(14)
P2 Ru1 Cl1 98.338(14)
O1 P1 C13 98.30(6)
O1 P1 C16 102.08(7)
C13 P1 C16 109.85(7)
O1 P1 Ru1 105.53(4)
C13 P1 Ru1 132.58(5)
C16 P1 Ru1 104.45(5)
O2 P2 C10 96.86(7)
O2 P2 C7 99.49(6)
C10 P2 C7 104.42(7)
O2 P2 Ru1 104.23(4)
C10 P2 Ru1 132.12(6)
C7 P2 Ru1 113.55(5)
C19 P3 C25 103.13(7)
C19 P3 C31 97.28(7)
C25 P3 C31 104.65(7)
C19 P3 Ru1 113.85(5)
C25 P3 Ru1 118.78(5)
C31 P3 Ru1 116.28(5)
C2 O1 P1 111.66(9)
C6 O2 P2 115.26(9)
C6 C1 C2 114.97(13)
C6 C1 Ru1 122.21(11)
C2 C1 Ru1 122.81(11)
C3 C2 O1 118.39(14)
C3 C2 C1 123.95(14)
O1 C2 C1 117.65(13)
C2 C3 C4 118.01(15)
C2 C3 H3 121.0
C4 C3 H3 121.0
C5 C4 C3 120.95(15)
C5 C4 H4 119.5
C3 C4 H4 119.5
C6 C5 C4 118.60(15)
C6 C5 H5 120.7
C4 C5 H5 120.7
O2 C6 C5 118.41(14)
O2 C6 C1 118.08(13)
C5 C6 C1 123.47(14)
C8 C7 C9 111.02(14)
C8 C7 P2 109.52(11)
C9 C7 P2 113.77(11)
C8 C7 H7 107.4
C9 C7 H7 107.4
P2 C7 H7 107.4
C7 C8 H8A 109.5
C7 C8 H8B 109.5
H8A C8 H8B 109.5
C7 C8 H8C 109.5
H8A C8 H8C 109.5
H8B C8 H8C 109.5
C7 C9 H9A 109.5
C7 C9 H9B 109.5
H9A C9 H9B 109.5
C7 C9 H9C 109.5
H9A C9 H9C 109.5
H9B C9 H9C 109.5
C12 C10 C11 111.59(14)
C12 C10 P2 112.42(13)
C11 C10 P2 113.86(12)
C12 C10 H10 106.1
C11 C10 H10 106.1
P2 C10 H10 106.1
C10 C11 H11A 109.5
C10 C11 H11B 109.5
H11A C11 H11B 109.5
C10 C11 H11C 109.5
H11A C11 H11C 109.5
H11B C11 H11C 109.5
C10 C12 H12A 109.5
C10 C12 H12B 109.5
H12A C12 H12B 109.5
C10 C12 H12C 109.5
H12A C12 H12C 109.5
H12B C12 H12C 109.5
C15 C13 C14 112.59(14)
C15 C13 P1 115.14(11)
C14 C13 P1 111.55(11)
C15 C13 H13 105.5
C14 C13 H13 105.5
P1 C13 H13 105.5
C13 C14 H14A 109.5
C13 C14 H14B 109.5
H14A C14 H14B 109.5
C13 C14 H14C 109.5
H14A C14 H14C 109.5
H14B C14 H14C 109.5
C13 C15 H15A 109.5
C13 C15 H15B 109.5
H15A C15 H15B 109.5
C13 C15 H15C 109.5
H15A C15 H15C 109.5
H15B C15 H15C 109.5
C17 C16 C18 111.14(14)
C17 C16 P1 115.23(12)
C18 C16 P1 112.58(11)
C17 C16 H16 105.7
C18 C16 H16 105.7
P1 C16 H16 105.7
C16 C17 H17A 109.5
C16 C17 H17B 109.5
H17A C17 H17B 109.5
C16 C17 H17C 109.5
H17A C17 H17C 109.5
H17B C17 H17C 109.5
C16 C18 H18A 109.5
C16 C18 H18B 109.5
H18A C18 H18B 109.5
C16 C18 H18C 109.5
H18A C18 H18C 109.5
H18B C18 H18C 109.5
C20 C19 C24 118.78(14)
C20 C19 P3 120.49(12)
C24 C19 P3 120.26(11)
C19 C20 C21 120.49(15)
C19 C20 H20 119.8
C21 C20 H20 119.8
C22 C21 C20 120.46(15)
C22 C21 H21 119.8
C20 C21 H21 119.8
C21 C22 C23 119.30(15)
C21 C22 H22 120.3
C23 C22 H22 120.3
C24 C23 C22 120.54(15)
C24 C23 H23 119.7
C22 C23 H23 119.7
C23 C24 C19 120.39(14)
C23 C24 H24 119.8
C19 C24 H24 119.8
C30 C25 C26 117.75(14)
C30 C25 P3 121.33(12)
C26 C25 P3 120.84(12)
C27 C26 C25 120.64(16)
C27 C26 H26 119.7
C25 C26 H26 119.7
C28 C27 C26 120.88(17)
C28 C27 H27 119.6
C26 C27 H27 119.6
C29 C28 C27 119.07(16)
C29 C28 H28 120.5
C27 C28 H28 120.5
C28 C29 C30 120.47(17)
C28 C29 H29 119.8
C30 C29 H29 119.8
C29 C30 C25 121.13(16)
C29 C30 H30 119.4
C25 C30 H30 119.4
C36 C31 C32 118.00(14)
C36 C31 P3 123.99(12)
C32 C31 P3 117.93(11)
C33 C32 C31 121.16(15)
C33 C32 H32 119.4
C31 C32 H32 119.4
C34 C33 C32 120.04(15)
C34 C33 H33 120.0
C32 C33 H33 120.0
C33 C34 C35 119.57(15)
C33 C34 H34 120.2
C35 C34 H34 120.2
C36 C35 C34 120.53(15)
C36 C35 H35 119.7
C34 C35 H35 119.7
C35 C36 C31 120.67(15)
C35 C36 H36 119.7
C31 C36 H36 119.7

loop_
_geom_bond_atom_site_label_1
_geom_bond_atom_site_label_2
_geom_bond_distance
Ru1 C1 2.0254(15)
Ru1 P3 2.2159(4)
Ru1 P1 2.3100(4)
Ru1 P2 2.3186(4)
Ru1 Cl1 2.4237(4)
P1 O1 1.6568(11)
P1 C13 1.8311(15)
P1 C16 1.8635(16)
P2 O2 1.6671(12)
P2 C10 1.8423(17)
P2 C7 1.8479(15)
P3 C19 1.8410(15)
P3 C25 1.8437(15)
P3 C31 1.8464(15)
O1 C2 1.3957(18)
O2 C6 1.3865(18)
C1 C6 1.400(2)
C1 C2 1.404(2)
C2 C3 1.387(2)
C3 C4 1.395(2)
C3 H3 0.9500
C4 C5 1.390(2)
C4 H4 0.9500
C5 C6 1.389(2)
C5 H5 0.9500
C7 C8 1.525(2)
C7 C9 1.530(2)
C7 H7 1.0000
C8 H8A 0.9800
C8 H8B 0.9800
C8 H8C 0.9800
C9 H9A 0.9800
C9 H9B 0.9800
C9 H9C 0.9800
C10 C12 1.528(3)
C10 C11 1.530(2)
C10 H10 1.0000
C11 H11A 0.9800
C11 H11B 0.9800
C11 H11C 0.9800
C12 H12A 0.9800
C12 H12B 0.9800
C12 H12C 0.9800
C13 C15 1.530(2)
C13 C14 1.531(2)
C13 H13 1.0000
C14 H14A 0.9800
C14 H14B 0.9800
C14 H14C 0.9800
C15 H15A 0.9800
C15 H15B 0.9800
C15 H15C 0.9800
C16 C17 1.525(2)
C16 C18 1.533(2)
C16 H16 1.0000
C17 H17A 0.9800
C17 H17B 0.9800
C17 H17C 0.9800
C18 H18A 0.9800
C18 H18B 0.9800
C18 H18C 0.9800
C19 C20 1.391(2)
C19 C24 1.403(2)
C20 C21 1.395(2)
C20 H20 0.9500
C21 C22 1.385(2)
C21 H21 0.9500
C22 C23 1.393(2)
C22 H22 0.9500
C23 C24 1.385(2)
C23 H23 0.9500
C24 H24 0.9500
C25 C30 1.400(2)
C25 C26 1.403(2)
C26 C27 1.391(2)
C26 H26 0.9500
C27 C28 1.387(3)
C27 H27 0.9500
C28 C29 1.384(3)
C28 H28 0.9500
C29 C30 1.393(2)
C29 H29 0.9500
C30 H30 0.9500
C31 C36 1.396(2)
C31 C32 1.400(2)
C32 C33 1.390(2)
C32 H32 0.9500
C33 C34 1.381(2)
C33 H33 0.9500
C34 C35 1.389(2)
C34 H34 0.9500
C35 C36 1.387(2)
C35 H35 0.9500
C36 H36 0.9500

loop_
_geom_hbond_atom_site_label_D
_geom_hbond_atom_site_label_H
_geom_hbond_atom_site_label_A
_geom_hbond_distance_DH
_geom_hbond_distance_HA
_geom_hbond_distance_DA
_geom_hbond_angle_DHA
_geom_hbond_site_symmetry_A
C9 H9C Cl1 0.98 2.73 3.6173(18) 150.3 .
C14 H14C O2 0.98 2.60 3.571(2) 169.4 1_565
C18 H18B Cl1 0.98 2.74 3.5776(18) 143.4 .
C20 H20 Cl1 0.95 2.64 3.5686(17) 166.0 .

loop_
_geom_torsion_atom_site_label_1
_geom_torsion_atom_site_label_2
_geom_torsion_atom_site_label_3
_geom_torsion_atom_site_label_4
_geom_torsion
C13 P1 O1 C2 -162.74(10)
C16 P1 O1 C2 84.80(11)
Ru1 P1 O1 C2 -24.12(10)
C10 P2 O2 C6 147.33(11)
C7 P2 O2 C6 -106.74(11)
Ru1 P2 O2 C6 10.66(11)
P1 O1 C2 C3 -163.68(12)
P1 O1 C2 C1 17.79(17)
C6 C1 C2 C3 2.5(2)
Ru1 C1 C2 C3 -178.75(12)
C6 C1 C2 O1 -179.03(13)
Ru1 C1 C2 O1 -0.30(19)
O1 C2 C3 C4 179.59(14)
C1 C2 C3 C4 -2.0(2)
C2 C3 C4 C5 0.0(3)
C3 C4 C5 C6 1.1(3)
P2 O2 C6 C5 172.80(11)
P2 O2 C6 C1 -9.18(17)
C4 C5 C6 O2 177.42(14)
C4 C5 C6 C1 -0.5(2)
C2 C1 C6 O2 -179.17(13)
Ru1 C1 C6 O2 2.10(19)
C2 C1 C6 C5 -1.3(2)
Ru1 C1 C6 C5 -179.99(12)
O2 P2 C7 C8 68.50(12)
C10 P2 C7 C8 168.18(12)
Ru1 P2 C7 C8 -41.66(13)
O2 P2 C7 C9 -166.61(12)
C10 P2 C7 C9 -66.93(13)
Ru1 P2 C7 C9 83.23(12)
O2 P2 C10 C12 -171.31(12)
C7 P2 C10 C12 87.01(13)
Ru1 P2 C10 C12 -55.04(14)
O2 P2 C10 C11 60.54(13)
C7 P2 C10 C11 -41.14(14)
Ru1 P2 C10 C11 176.80(9)
O1 P1 C13 C15 -58.35(12)
C16 P1 C13 C15 47.76(13)
Ru1 P1 C13 C15 -178.46(9)
O1 P1 C13 C14 171.74(11)
C16 P1 C13 C14 -82.16(13)
Ru1 P1 C13 C14 51.63(14)
O1 P1 C16 C17 23.36(14)
C13 P1 C16 C17 -80.19(14)
Ru1 P1 C16 C17 133.11(12)
O1 P1 C16 C18 152.24(11)
C13 P1 C16 C18 48.69(13)
Ru1 P1 C16 C18 -98.01(11)
C25 P3 C19 C20 140.57(13)
C31 P3 C19 C20 -112.48(13)
Ru1 P3 C19 C20 10.51(14)
C25 P3 C19 C24 -47.35(14)
C31 P3 C19 C24 59.60(13)
Ru1 P3 C19 C24 -177.41(11)
C24 C19 C20 C21 1.0(2)
P3 C19 C20 C21 173.16(13)
C19 C20 C21 C22 0.7(3)
C20 C21 C22 C23 -1.2(3)
C21 C22 C23 C24 0.1(3)
C22 C23 C24 C19 1.6(2)
C20 C19 C24 C23 -2.1(2)
P3 C19 C24 C23 -174.28(12)
C19 P3 C25 C30 -19.17(14)
C31 P3 C25 C30 -120.44(13)
Ru1 P3 C25 C30 107.83(12)
C19 P3 C25 C26 164.31(12)
C31 P3 C25 C26 63.04(13)
Ru1 P3 C25 C26 -68.69(13)
C30 C25 C26 C27 2.6(2)
P3 C25 C26 C27 179.27(12)
C25 C26 C27 C28 -1.6(2)
C26 C27 C28 C29 -0.5(3)
C27 C28 C29 C30 1.5(3)
C28 C29 C30 C25 -0.4(2)
C26 C25 C30 C29 -1.6(2)
P3 C25 C30 C29 -178.23(12)
C19 P3 C31 C36 -148.79(14)
C25 P3 C31 C36 -43.13(15)
Ru1 P3 C31 C36 90.03(13)
C19 P3 C31 C32 34.46(13)
C25 P3 C31 C32 140.13(12)
Ru1 P3 C31 C32 -86.72(12)
C36 C31 C32 C33 1.2(2)
P3 C31 C32 C33 178.12(12)
C31 C32 C33 C34 0.2(2)
C32 C33 C34 C35 -1.2(3)
C33 C34 C35 C36 0.7(3)
C34 C35 C36 C31 0.8(3)
C32 C31 C36 C35 -1.7(2)
P3 C31 C36 C35 -178.41(13)
